data_7101674
loop_
_publ_author_name
'Liu, Hsueh-Ju'
'Hung, Yu-Hsin'
'Chou, Chang-Chuan'
'Su, Chan-Cheng'

_publ_section_title
;
 Proton-controllable fluorescent switch based on interconversion of
 polynuclear and dinuclear copper(II) complexes.
;
_journal_issue 5
_journal_name_full 'Chemical communications (Cambridge, England)'
_journal_page_first 495
_journal_page_last 497
_journal_paper_doi 10.1039/b613583h
_journal_year 2007
_chemical_formula_moiety 'C40 H36 Cl4 Cu2 N8 O20'
_chemical_formula_sum 'C40 H36 Cl4 Cu2 N8 O20'
_chemical_formula_weight 1217.65
_chemical_name_systematic
;
?
;
_space_group_IT_number 14
_symmetry_cell_setting monoclinic
_symmetry_space_group_name_Hall '-P 2ybc'
_symmetry_space_group_name_H-M 'P 1 21/c 1'
_atom_sites_solution_hydrogens geom
_atom_sites_solution_primary direct
_atom_sites_solution_secondary difmap
_audit_creation_method SHELXL-97
_cell_angle_alpha 90.00
_cell_angle_beta 110.58
_cell_angle_gamma 90.00
_cell_formula_units_Z 2
_cell_length_a 10.9020(7)
_cell_length_b 17.764(2)
_cell_length_c 15.5030(16)
_cell_measurement_reflns_used 7425
_cell_measurement_temperature 200(2)
_cell_measurement_theta_max 25.35
_cell_measurement_theta_min 2.037
_cell_volume 2810.7(5)
_computing_cell_refinement 'HKL Scalepack (Otwinowski & Minor 1997)'
_computing_data_collection 'Collect (Nonius BV, 1997-2000)'
_computing_data_reduction 'HKL Denzo and Scalepack (Otwinowski & Minor 19'
_computing_molecular_graphics 'Ortep-3 for Windows (Farrugia, 1997)'
_computing_publication_material 'WinGX publication routines (Farrugia, 1999)'
_computing_structure_refinement 'SHELXL-97 (Sheldrick, 1997)'
_computing_structure_solution 'SHELXS-86 (Sheldrick, 1986)'
_diffrn_ambient_temperature 200(2)
_diffrn_detector_area_resol_mean 9
_diffrn_measured_fraction_theta_full 0.941
_diffrn_measured_fraction_theta_max 0.941
_diffrn_measurement_device_type KappaCCD
_diffrn_measurement_method 'CCD rotation images, thick slices'
_diffrn_radiation_monochromator graphite
_diffrn_radiation_source 'fine-focus sealed tube'
_diffrn_radiation_type MoK\a
_diffrn_radiation_wavelength 0.71073
_diffrn_reflns_av_R_equivalents 0.1255
_diffrn_reflns_av_sigmaI/netI 0.1718
_diffrn_reflns_limit_h_max 11
_diffrn_reflns_limit_h_min -12
_diffrn_reflns_limit_k_max 14
_diffrn_reflns_limit_k_min -21
_diffrn_reflns_limit_l_max 18
_diffrn_reflns_limit_l_min -18
_diffrn_reflns_number 11329
_diffrn_reflns_theta_full 25.27
_diffrn_reflns_theta_max 25.27
_diffrn_reflns_theta_min 2.30
_exptl_absorpt_coefficient_mu 1.022
_exptl_absorpt_correction_type none
_exptl_crystal_colour blue
_exptl_crystal_density_diffrn 1.439
_exptl_crystal_density_method 'not measured'
_exptl_crystal_description prism
_exptl_crystal_F_000 1236
_exptl_crystal_size_max 0.2
_exptl_crystal_size_mid 0.11
_exptl_crystal_size_min 0.07
_refine_diff_density_max 0.980
_refine_diff_density_min -0.550
_refine_diff_density_rms 0.122
_refine_ls_extinction_coef 0.0011(10)
_refine_ls_extinction_expression Fc^*^=kFc[1+0.001xFc^2^\l^3^/sin(2\q)]^-1/4^
_refine_ls_extinction_method SHELXL
_refine_ls_goodness_of_fit_ref 0.759
_refine_ls_hydrogen_treatment fixed
_refine_ls_matrix_type full
_refine_ls_number_parameters 335
_refine_ls_number_reflns 4794
_refine_ls_number_restraints 0
_refine_ls_restrained_S_all 0.759
_refine_ls_R_factor_all 0.1580
_refine_ls_R_factor_gt 0.0814
_refine_ls_shift/su_max 0.001
_refine_ls_shift/su_mean 0.000
_refine_ls_structure_factor_coef Fsqd
_refine_ls_weighting_details 'calc w=1/[\s^2^(Fo^2^)+(0.2000P)^2^+0.0000P] where P=(Fo^2^+2Fc^2^)/3'
_refine_ls_weighting_scheme calc
_refine_ls_wR_factor_gt 0.2138
_refine_ls_wR_factor_ref 0.2676
_reflns_number_gt 2309
_reflns_number_total 4794
_reflns_threshold_expression >2sigma(I)
_cod_data_source_file b613583h.txt
_cod_data_source_block 6117
_cod_original_sg_symbol_H-M 'P 21/c'
_cod_database_code 7101674

loop_
_symmetry_equiv_pos_as_xyz
'x, y, z'
'-x, y+1/2, -z+1/2'
'-x, -y, -z'
'x, -y-1/2, z-1/2'

loop_
_atom_site_label
_atom_site_type_symbol
_atom_site_fract_x
_atom_site_fract_y
_atom_site_fract_z
_atom_site_U_iso_or_equiv
_atom_site_adp_type
_atom_site_occupancy
_atom_site_symmetry_multiplicity
_atom_site_calc_flag
_atom_site_refinement_flags
Cu1 Cu 0.60224(8) 0.23811(6) 0.54966(6) 0.0332(4) Uani 1 1 d .
Cl1 Cl 0.3797(2) 0.29561(15) 0.64238(19) 0.0575(7) Uani 1 1 d .
Cl2 Cl 0.1932(2) 0.47139(14) 0.16055(16) 0.0474(6) Uani 1 1 d .
O1 O 0.4348(5) 0.2156(3) 0.4517(4) 0.0385(14) Uani 1 1 d .
O2 O -0.2221(5) 0.2459(3) 0.1428(4) 0.0412(15) Uani 1 1 d .
O3 O 0.5119(6) 0.2653(4) 0.6594(5) 0.0566(18) Uani 1 1 d .
O4 O 0.3357(7) 0.3341(4) 0.5544(5) 0.074(2) Uani 1 1 d .
O5 O 0.2945(7) 0.2347(4) 0.6390(5) 0.071(2) Uani 1 1 d .
O6 O 0.3870(9) 0.3454(5) 0.7169(7) 0.098(3) Uani 1 1 d .
O7 O 0.0954(8) 0.4604(6) 0.2012(6) 0.102(3) Uani 1 1 d .
O8 O 0.3075(8) 0.4322(5) 0.2145(6) 0.090(3) Uani 1 1 d .
O9 O 0.2261(8) 0.5476(4) 0.1641(6) 0.089(3) Uani 1 1 d .
O10 O 0.1492(11) 0.4442(7) 0.0690(6) 0.120(4) Uani 1 1 d .
N1 N 0.6128(6) 0.3470(4) 0.5201(5) 0.0379(17) Uani 1 1 d .
N2 N 0.3955(6) 0.3039(4) 0.3424(5) 0.0370(17) Uani 1 1 d .
H2' H 0.3370 0.3312 0.3031 0.044 Uiso 1 1 calc R
N3 N -0.0848(6) 0.3361(4) 0.1275(5) 0.0416(18) Uani 1 1 d .
H3' H -0.0075 0.3553 0.1491 0.050 Uiso 1 1 calc R
N4 N -0.3830(6) 0.3734(4) 0.0772(4) 0.0336(16) Uani 1 1 d .
C1 C 0.6572(8) 0.3946(5) 0.5904(7) 0.046(2) Uani 1 1 d .
H1 H 0.6686 0.3776 0.6495 0.055 Uiso 1 1 calc R
C2 C 0.6876(10) 0.4701(6) 0.5784(8) 0.068(3) Uani 1 1 d .
H2 H 0.7203 0.5023 0.6286 0.081 Uiso 1 1 calc R
C3 C 0.6675(11) 0.4950(6) 0.4901(8) 0.070(3) Uani 1 1 d .
H3 H 0.6871 0.5444 0.4797 0.084 Uiso 1 1 calc R
C4 C 0.6182(8) 0.4456(6) 0.4176(7) 0.052(3) Uani 1 1 d .
H4 H 0.6028 0.4618 0.3577 0.063 Uiso 1 1 calc R
C5 C 0.5917(7) 0.3728(5) 0.4337(5) 0.038(2) Uani 1 1 d .
C6 C 0.5344(7) 0.3179(5) 0.3563(6) 0.042(2) Uani 1 1 d .
H6A H 0.5418 0.3380 0.3001 0.050 Uiso 1 1 calc R
H6B H 0.5828 0.2710 0.3706 0.050 Uiso 1 1 calc R
C7 C 0.3572(7) 0.2525(4) 0.3864(5) 0.0270(17) Uani 1 1 d .
C8 C 0.2132(7) 0.2359(5) 0.3586(5) 0.0323(19) Uani 1 1 d .
C9 C 0.1701(8) 0.1896(5) 0.4139(6) 0.045(2) Uani 1 1 d .
H9 H 0.2307 0.1717 0.4687 0.054 Uiso 1 1 calc R
C10 C 0.0438(8) 0.1697(6) 0.3910(6) 0.050(3) Uani 1 1 d .
H10 H 0.0184 0.1367 0.4283 0.061 Uiso 1 1 calc R
C11 C -0.0491(7) 0.1989(5) 0.3111(6) 0.043(2) Uani 1 1 d .
H11 H -0.1369 0.1862 0.2961 0.052 Uiso 1 1 calc R
C12 C -0.0116(8) 0.2463(5) 0.2542(6) 0.037(2) Uani 1 1 d .
C13 C 0.1230(7) 0.2637(5) 0.2774(6) 0.040(2) Uani 1 1 d .
H13 H 0.1508 0.2936 0.2385 0.048 Uiso 1 1 calc R
C14 C -0.1104(7) 0.2767(5) 0.1704(6) 0.035(2) Uani 1 1 d .
C15 C -0.1788(8) 0.3703(5) 0.0472(5) 0.041(2) Uani 1 1 d .
H15A H -0.2206 0.3318 0.0021 0.049 Uiso 1 1 calc R
H15B H -0.1346 0.4050 0.0196 0.049 Uiso 1 1 calc R
C16 C -0.2834(7) 0.4129(5) 0.0739(5) 0.0332(19) Uani 1 1 d .
C17 C -0.2670(9) 0.4881(5) 0.0958(6) 0.051(2) Uani 1 1 d .
H17 H -0.1954 0.5146 0.0924 0.061 Uiso 1 1 calc R
C18 C -0.3610(10) 0.5230(6) 0.1232(7) 0.055(3) Uani 1 1 d .
H18 H -0.3537 0.5738 0.1385 0.066 Uiso 1 1 calc R
C19 C -0.4648(9) 0.4817(6) 0.1272(6) 0.050(2) Uani 1 1 d .
H19 H -0.5290 0.5043 0.1451 0.060 Uiso 1 1 calc R
C20 C -0.4734(8) 0.4078(5) 0.1051(5) 0.037(2) Uani 1 1 d .
H20 H -0.5433 0.3798 0.1091 0.044 Uiso 1 1 calc R

loop_
_atom_site_aniso_label
_atom_site_aniso_U_11
_atom_site_aniso_U_22
_atom_site_aniso_U_33
_atom_site_aniso_U_23
_atom_site_aniso_U_13
_atom_site_aniso_U_12
Cu1 0.0234(6) 0.0379(7) 0.0315(6) 0.0034(5) 0.0012(4) 0.0012(4)
Cl1 0.0700(16) 0.0495(16) 0.0684(17) 0.0067(13) 0.0434(14) 0.0088(12)
Cl2 0.0458(13) 0.0453(15) 0.0476(13) -0.0001(11) 0.0120(10) -0.0033(10)
O1 0.025(3) 0.040(4) 0.041(3) 0.007(3) 0.001(3) -0.003(2)
O2 0.030(3) 0.041(4) 0.040(3) 0.006(3) -0.002(3) -0.004(2)
O3 0.062(4) 0.060(5) 0.053(4) -0.003(3) 0.027(3) 0.015(3)
O4 0.075(5) 0.054(5) 0.097(6) 0.044(4) 0.034(4) 0.033(4)
O5 0.082(5) 0.071(5) 0.070(5) 0.004(4) 0.039(4) -0.031(4)
O6 0.119(7) 0.081(6) 0.122(8) -0.041(6) 0.075(7) -0.013(5)
O7 0.070(5) 0.144(9) 0.108(7) -0.031(6) 0.050(5) -0.038(5)
O8 0.082(6) 0.088(7) 0.095(6) 0.031(5) 0.028(5) 0.031(5)
O9 0.091(6) 0.039(5) 0.127(7) 0.015(5) 0.027(5) 0.004(4)
O10 0.156(9) 0.130(10) 0.054(5) -0.021(5) 0.013(6) -0.020(7)
N1 0.029(4) 0.035(4) 0.044(4) -0.005(3) 0.006(3) -0.002(3)
N2 0.026(3) 0.045(5) 0.036(4) 0.006(3) 0.005(3) 0.000(3)
N3 0.029(4) 0.051(5) 0.041(4) 0.017(4) 0.008(3) -0.002(3)
N4 0.019(3) 0.039(4) 0.032(4) 0.003(3) -0.004(3) 0.004(3)
C1 0.036(5) 0.036(6) 0.055(6) 0.003(5) 0.001(4) 0.001(4)
C2 0.055(6) 0.054(7) 0.076(8) -0.010(6) 0.001(6) -0.010(5)
C3 0.073(7) 0.049(7) 0.076(8) 0.014(6) 0.014(6) -0.017(6)
C4 0.036(5) 0.049(6) 0.066(7) 0.012(5) 0.010(5) -0.008(4)
C5 0.018(4) 0.061(6) 0.027(4) 0.007(4) -0.003(3) -0.003(4)
C6 0.032(4) 0.057(6) 0.036(5) 0.009(4) 0.012(4) -0.008(4)
C7 0.029(4) 0.022(4) 0.024(4) 0.007(3) 0.002(3) 0.001(3)
C8 0.027(4) 0.033(5) 0.036(5) -0.006(4) 0.010(4) -0.011(3)
C9 0.034(5) 0.057(6) 0.042(5) 0.014(5) 0.011(4) 0.002(4)
C10 0.042(5) 0.059(7) 0.049(6) 0.026(5) 0.015(4) -0.010(4)
C11 0.019(4) 0.046(6) 0.058(6) 0.014(5) 0.004(4) -0.008(4)
C12 0.031(4) 0.041(6) 0.032(4) 0.000(4) 0.004(4) 0.002(4)
C13 0.024(4) 0.056(6) 0.032(4) 0.006(4) 0.001(4) 0.007(4)
C14 0.029(5) 0.043(6) 0.033(4) 0.002(4) 0.010(4) 0.001(4)
C15 0.039(5) 0.057(6) 0.018(4) 0.008(4) -0.001(3) -0.003(4)
C16 0.025(4) 0.044(5) 0.029(4) 0.010(4) 0.008(3) 0.007(4)
C17 0.052(6) 0.036(6) 0.056(6) 0.014(5) 0.007(5) 0.000(4)
C18 0.068(7) 0.030(5) 0.062(6) 0.005(5) 0.019(5) 0.006(5)
C19 0.046(5) 0.052(7) 0.053(6) -0.003(5) 0.021(5) 0.008(5)
C20 0.034(4) 0.034(5) 0.039(5) -0.006(4) 0.009(4) 0.003(4)

loop_
_atom_type_symbol
_atom_type_description
_atom_type_scat_dispersion_real
_atom_type_scat_dispersion_imag
_atom_type_scat_source
C C 0.0033 0.0016 'International Tables Vol C Tables 4.2.6.8 and 6.1.1.4'
H H 0.0000 0.0000 'International Tables Vol C Tables 4.2.6.8 and 6.1.1.4'
Cu Cu 0.3201 1.2651 'International Tables Vol C Tables 4.2.6.8 and 6.1.1.4'
Cl Cl 0.1484 0.1585 'International Tables Vol C Tables 4.2.6.8 and 6.1.1.4'
N N 0.0061 0.0033 'International Tables Vol C Tables 4.2.6.8 and 6.1.1.4'
O O 0.0106 0.0060 'International Tables Vol C Tables 4.2.6.8 and 6.1.1.4'

loop_
_geom_angle_atom_site_label_1
_geom_angle_atom_site_label_2
_geom_angle_atom_site_label_3
_geom_angle
_geom_angle_site_symmetry_1
_geom_angle_site_symmetry_3
O1 Cu1 O2 174.8(2) . 4_666
O1 Cu1 N1 97.6(3) . .
O2 Cu1 N1 84.8(3) 4_666 .
O1 Cu1 N4 86.9(2) . 4_666
O2 Cu1 N4 90.1(2) 4_666 4_666
N1 Cu1 N4 171.7(3) . 4_666
O1 Cu1 O3 95.3(2) . .
O2 Cu1 O3 89.2(2) 4_666 .
N1 Cu1 O3 92.3(3) . .
N4 Cu1 O3 94.2(3) 4_666 .
O5 Cl1 O6 110.5(5) . .
O5 Cl1 O4 109.2(5) . .
O6 Cl1 O4 112.0(6) . .
O5 Cl1 O3 108.4(5) . .
O6 Cl1 O3 107.9(5) . .
O4 Cl1 O3 108.7(4) . .
O9 Cl2 O10 111.2(6) . .
O9 Cl2 O8 107.0(5) . .
O10 Cl2 O8 110.0(6) . .
O9 Cl2 O7 109.7(6) . .
O10 Cl2 O7 110.7(6) . .
O8 Cl2 O7 108.1(6) . .
C7 O1 Cu1 134.3(5) . .
C14 O2 Cu1 139.2(6) . 4_465
Cl1 O3 Cu1 126.3(4) . .
C1 N1 C5 118.7(8) . .
C1 N1 Cu1 117.5(6) . .
C5 N1 Cu1 123.3(6) . .
C7 N2 C6 123.2(7) . .
C7 N2 H2' 118.4 . .
C6 N2 H2' 118.4 . .
C14 N3 C15 123.8(7) . .
C14 N3 H3' 118.1 . .
C15 N3 H3' 118.1 . .
C16 N4 C20 118.5(7) . .
C16 N4 Cu1 121.6(5) . 4_465
C20 N4 Cu1 119.8(5) . 4_465
N1 C1 C2 122.1(9) . .
N1 C1 H1 118.9 . .
C2 C1 H1 118.9 . .
C3 C2 C1 118.3(10) . .
C3 C2 H2 120.8 . .
C1 C2 H2 120.8 . .
C2 C3 C4 118.9(10) . .
C2 C3 H3 120.5 . .
C4 C3 H3 120.5 . .
C5 C4 C3 120.1(9) . .
C5 C4 H4 119.9 . .
C3 C4 H4 119.9 . .
C4 C5 N1 121.8(8) . .
C4 C5 C6 121.6(8) . .
N1 C5 C6 116.6(8) . .
N2 C6 C5 110.1(7) . .
N2 C6 H6A 109.6 . .
C5 C6 H6A 109.6 . .
N2 C6 H6B 109.6 . .
C5 C6 H6B 109.6 . .
H6A C6 H6B 108.2 . .
O1 C7 N2 123.0(7) . .
O1 C7 C8 118.0(7) . .
N2 C7 C8 119.0(7) . .
C13 C8 C9 119.2(7) . .
C13 C8 C7 121.7(7) . .
C9 C8 C7 119.1(7) . .
C10 C9 C8 122.2(8) . .
C10 C9 H9 118.9 . .
C8 C9 H9 118.9 . .
C9 C10 C11 119.5(8) . .
C9 C10 H10 120.2 . .
C11 C10 H10 120.2 . .
C12 C11 C10 120.6(7) . .
C12 C11 H11 119.7 . .
C10 C11 H11 119.7 . .
C11 C12 C13 118.9(7) . .
C11 C12 C14 120.0(7) . .
C13 C12 C14 121.1(8) . .
C8 C13 C12 119.5(8) . .
C8 C13 H13 120.2 . .
C12 C13 H13 120.2 . .
O2 C14 N3 121.5(8) . .
O2 C14 C12 117.4(8) . .
N3 C14 C12 121.1(7) . .
N3 C15 C16 110.0(6) . .
N3 C15 H15A 109.7 . .
C16 C15 H15A 109.7 . .
N3 C15 H15B 109.7 . .
C16 C15 H15B 109.7 . .
H15A C15 H15B 108.2 . .
N4 C16 C17 123.3(8) . .
N4 C16 C15 116.7(8) . .
C17 C16 C15 120.0(8) . .
C18 C17 C16 117.7(9) . .
C18 C17 H17 121.1 . .
C16 C17 H17 121.1 . .
C19 C18 C17 119.1(9) . .
C19 C18 H18 120.5 . .
C17 C18 H18 120.5 . .
C18 C19 C20 119.6(9) . .
C18 C19 H19 120.2 . .
C20 C19 H19 120.2 . .
N4 C20 C19 121.8(8) . .
N4 C20 H20 119.1 . .
C19 C20 H20 119.1 . .

loop_
_geom_bond_atom_site_label_1
_geom_bond_atom_site_label_2
_geom_bond_distance
_geom_bond_site_symmetry_2
Cu1 O1 1.962(5) .
Cu1 O2 1.973(5) 4_666
Cu1 N1 2.000(7) .
Cu1 N4 2.021(7) 4_666
Cu1 O3 2.297(6) .
Cl1 O5 1.415(7) .
Cl1 O6 1.435(8) .
Cl1 O4 1.448(7) .
Cl1 O3 1.472(7) .
Cl2 O9 1.398(8) .
Cl2 O10 1.415(9) .
Cl2 O8 1.416(8) .
Cl2 O7 1.429(8) .
O1 C7 1.252(9) .
O2 C14 1.264(10) .
O2 Cu1 1.973(5) 4_465
N1 C1 1.329(11) .
N1 C5 1.357(10) .
N2 C7 1.293(9) .
N2 C6 1.474(10) .
N2 H2' 0.8600 .
N3 C14 1.329(11) .
N3 C15 1.440(10) .
N3 H3' 0.8600 .
N4 C16 1.309(10) .
N4 C20 1.354(10) .
N4 Cu1 2.021(7) 4_465
C1 C2 1.409(14) .
C1 H1 0.9300 .
C2 C3 1.381(15) .
C2 H2 0.9300 .
C3 C4 1.377(15) .
C3 H3 0.9300 .
C4 C5 1.367(12) .
C4 H4 0.9300 .
C5 C6 1.501(12) .
C6 H6A 0.9700 .
C6 H6B 0.9700 .
C7 C8 1.504(10) .
C8 C13 1.387(11) .
C8 C9 1.384(11) .
C9 C10 1.343(11) .
C9 H9 0.9300 .
C10 C11 1.395(12) .
C10 H10 0.9300 .
C11 C12 1.382(12) .
C11 H11 0.9300 .
C12 C13 1.418(11) .
C12 C14 1.468(11) .
C13 H13 0.9300 .
C15 C16 1.542(11) .
C15 H15A 0.9700 .
C15 H15B 0.9700 .
C16 C17 1.373(12) .
C17 C18 1.386(14) .
C17 H17 0.9300 .
C18 C19 1.369(13) .
C18 H18 0.9300 .
C19 C20 1.352(12) .
C19 H19 0.9300 .
C20 H20 0.9300 .
